data_7151044
loop_
_publ_author_name
'Worthington, Roberta J.'
'O'Rourke, Adam P'
'Morral, Jordi'
'Tan, T. H. Samuel'
'Micklefield, Jason'

_publ_section_title
;
 Mixed-sequence pyrrolidine-amide oligonucleotide mimics: Boc(Z)
 synthesis and DNA/RNA binding properties.
;
_journal_issue 2
_journal_name_full 'Organic &amp; biomolecular chemistry'
_journal_page_first 249
_journal_page_last 259
_journal_paper_doi 10.1039/b613386j
_journal_volume 5
_journal_year 2007
_chemical_absolute_configuration unk
_chemical_compound_source 'synthesis as described'
_chemical_formula_moiety 'C23 H29 N7 O4, CH4O, H2O'
_chemical_formula_sum 'C24 H35 N7 O6'
_chemical_formula_weight 517.59
_chemical_name_systematic
;
?
;
_space_group_IT_number 19
_symmetry_cell_setting orthorhombic
_symmetry_Int_Tables_number 19
_symmetry_space_group_name_Hall 'P 2ac 2ab'
_symmetry_space_group_name_H-M 'P 21 21 21'
_atom_sites_solution_hydrogens geom
_atom_sites_solution_primary direct
_atom_sites_solution_secondary difmap
_audit_conform_dict_location ftp://ftp.iucr.org/pub/cif_core.dic
_audit_conform_dict_name cif_core.dic
_audit_conform_dict_version 2.3
_audit_creation_date 2006-11-02T12:59:12-00:00
_audit_creation_method 'WinGX routine CIF_UPDATE'
_cell_angle_alpha 90
_cell_angle_beta 90
_cell_angle_gamma 90
_cell_formula_units_Z 4
_cell_length_a 7.7564(9)
_cell_length_b 13.3948(9)
_cell_length_c 25.589(3)
_cell_measurement_reflns_used 1862
_cell_measurement_temperature 150(2)
_cell_measurement_theta_max 25.028
_cell_measurement_theta_min 0.998
_cell_measurement_wavelength 0.71073
_cell_volume 2658.6(5)
_computing_cell_refinement 'HKL Scalepack (Otwinowski & Minor 1997)'
_computing_data_collection 'Collect (Nonius BV, 1997-2000)'
_computing_data_reduction 'HKL Denzo and Scalepack (Otwinowski & Minor 1997)'
_computing_molecular_graphics 'Ortep-3 for Windows (Farrugia, 1997)'
_computing_publication_material 'WinGX publication routines (Farrugia, 1999)'
_computing_structure_refinement 'SHELXL-97 (Sheldrick, 1997)'
_computing_structure_solution 'SIR92 (Giacovazzo et al, 1993)'
_diffrn_ambient_temperature 150(2)
_diffrn_detector 'CCD plate'
_diffrn_detector_area_resol_mean 9
_diffrn_measured_fraction_theta_full 0.9
_diffrn_measured_fraction_theta_max 0.9
_diffrn_measurement_device '95mm CCD camera on \k-goniostat'
_diffrn_measurement_device_type KappaCCD
_diffrn_measurement_method 'CCD rotation images, thick slices'
_diffrn_orient_matrix_type 'by Nonius Collect from scalepack cell'
_diffrn_orient_matrix_UB_11 0.911275E-1
_diffrn_orient_matrix_UB_12 -0.520964E-1
_diffrn_orient_matrix_UB_13 0.46096E-2
_diffrn_orient_matrix_UB_21 -0.598519E-1
_diffrn_orient_matrix_UB_22 -0.434556E-1
_diffrn_orient_matrix_UB_23 -0.260238E-1
_diffrn_orient_matrix_UB_31 0.688142E-1
_diffrn_orient_matrix_UB_32 0.311624E-1
_diffrn_orient_matrix_UB_33 -0.287875E-1
_diffrn_radiation_monochromator graphite
_diffrn_radiation_probe x-ray
_diffrn_radiation_type MoK\a
_diffrn_radiation_wavelength 0.71073
_diffrn_reflns_av_R_equivalents 0.1129
_diffrn_reflns_av_unetI/netI 0.1866
_diffrn_reflns_limit_h_max 9
_diffrn_reflns_limit_h_min -8
_diffrn_reflns_limit_k_max 11
_diffrn_reflns_limit_k_min -15
_diffrn_reflns_limit_l_max 29
_diffrn_reflns_limit_l_min -28
_diffrn_reflns_number 7393
_diffrn_reflns_theta_full 24.96
_diffrn_reflns_theta_max 24.96
_diffrn_reflns_theta_min 3.03
_diffrn_source 'Enraf Nonius FR590'
_exptl_absorpt_coefficient_mu 0.095
_exptl_absorpt_correction_T_max 0.9972
_exptl_absorpt_correction_T_min 0.9721
_exptl_absorpt_correction_type none
_exptl_crystal_colour colourless
_exptl_crystal_density_diffrn 1.293
_exptl_crystal_density_method 'not measured'
_exptl_crystal_description blade
_exptl_crystal_F_000 1104
_exptl_crystal_size_max 0.3
_exptl_crystal_size_mid 0.08
_exptl_crystal_size_min 0.03
_refine_diff_density_max 0.337
_refine_diff_density_min -0.278
_refine_diff_density_rms 0.07
_refine_ls_abs_structure_details 'Flack H D (1983), Acta Cryst. A39, 876-881'
_refine_ls_abs_structure_Flack 4(5)
_refine_ls_extinction_method none
_refine_ls_goodness_of_fit_ref 1.02
_refine_ls_hydrogen_treatment mixed
_refine_ls_matrix_type full
_refine_ls_number_parameters 338
_refine_ls_number_reflns 3846
_refine_ls_number_restraints 0
_refine_ls_restrained_S_all 1.02
_refine_ls_R_factor_all 0.2379
_refine_ls_R_factor_gt 0.0956
_refine_ls_shift/su_max 0.003
_refine_ls_shift/su_mean 0
_refine_ls_structure_factor_coef Fsqd
_refine_ls_weighting_details 'calc w=1/[\s^2^(Fo^2^)+(0.0989P)^2^+7.4677P] where P=(Fo^2^+2Fc^2^)/3'
_refine_ls_weighting_scheme calc
_refine_ls_wR_factor_gt 0.2102
_refine_ls_wR_factor_ref 0.3014
_reflns_number_gt 1657
_reflns_number_total 3846
_reflns_threshold_expression >2sigma(I)
_cod_data_source_file b613386j.txt
_cod_data_source_block j
_cod_database_code 7151044

loop_
_symmetry_equiv_pos_as_xyz
'x, y, z'
'-x+1/2, -y, z+1/2'
'x+1/2, -y+1/2, -z'
'-x, y+1/2, -z+1/2'

loop_
_atom_site_label
_atom_site_type_symbol
_atom_site_fract_x
_atom_site_fract_y
_atom_site_fract_z
_atom_site_U_iso_or_equiv
_atom_site_adp_type
_atom_site_occupancy
_atom_site_symmetry_multiplicity
_atom_site_calc_flag
_atom_site_refinement_flags
_atom_site_disorder_assembly
_atom_site_disorder_group
C2 C 0.7496(10) 0.2590(6) 0.4047(3) 0.062(2) Uani 1 1 d . . .
C4 C 0.8565(9) 0.4157(5) 0.3847(3) 0.052(2) Uani 1 1 d . . .
C5 C 0.7116(8) 0.4400(5) 0.3566(3) 0.054(2) Uani 1 1 d . . .
H5 H 0.7005 0.5031 0.3399 0.065 Uiso 1 1 calc R . .
C6 C 0.5844(9) 0.3699(5) 0.3536(3) 0.051(2) Uani 1 1 d . . .
H6 H 0.4839 0.3835 0.3336 0.062 Uiso 1 1 calc R . .
C9 C 1.0132(10) 0.5788(6) 0.3700(3) 0.065(3) Uani 1 1 d . . .
C11 C 1.1785(8) 0.6324(5) 0.3853(3) 0.047(2) Uani 1 1 d . . .
C12 C 1.3255(9) 0.5886(6) 0.4072(3) 0.062(2) Uani 1 1 d . . .
H12 H 1.3284 0.5186 0.413 0.075 Uiso 1 1 calc R . .
C13 C 1.4683(9) 0.6471(6) 0.4206(3) 0.054(2) Uani 1 1 d . . .
H13 H 1.5675 0.6173 0.4358 0.064 Uiso 1 1 calc R . .
C14 C 1.4633(9) 0.7486(6) 0.4117(3) 0.050(2) Uani 1 1 d . . .
C15 C 1.3172(9) 0.7915(6) 0.3906(3) 0.055(2) Uani 1 1 d . . .
H15 H 1.3126 0.8619 0.3865 0.066 Uiso 1 1 calc R . .
C16 C 1.1776(9) 0.7347(6) 0.3755(3) 0.053(2) Uani 1 1 d . . .
H16 H 1.0819 0.765 0.3585 0.064 Uiso 1 1 calc R . .
C17 C 1.6190(9) 0.8126(6) 0.4273(3) 0.060(2) Uani 1 1 d . . .
C18 C 1.5598(10) 0.9051(6) 0.4590(3) 0.068(3) Uani 1 1 d . . .
H18A H 1.5053 0.8832 0.4916 0.101 Uiso 1 1 calc R . .
H18B H 1.4767 0.9436 0.4383 0.101 Uiso 1 1 calc R . .
H18C H 1.6599 0.947 0.467 0.101 Uiso 1 1 calc R . .
C19 C 1.7544(10) 0.7566(6) 0.4594(3) 0.067(3) Uani 1 1 d . . .
H19A H 1.7024 0.7331 0.4921 0.101 Uiso 1 1 calc R . .
H19B H 1.8505 0.8016 0.4674 0.101 Uiso 1 1 calc R . .
H19C H 1.7969 0.6993 0.4394 0.101 Uiso 1 1 calc R . .
C20 C 1.7049(10) 0.8496(6) 0.3766(3) 0.066(3) Uani 1 1 d . . .
H20A H 1.8063 0.89 0.3853 0.1 Uiso 1 1 calc R . .
H20B H 1.6227 0.8903 0.3568 0.1 Uiso 1 1 calc R . .
H20C H 1.7404 0.7922 0.3554 0.1 Uiso 1 1 calc R . .
C22 C 0.4175(9) 0.1402(6) 0.2873(3) 0.061(2) Uani 1 1 d . . .
H22 H 0.3293 0.0876 0.28 0.074 Uiso 1 1 calc R . .
C23 C 0.5125(10) 0.1173(5) 0.3387(3) 0.060(2) Uani 1 1 d . . .
H23A H 0.6386 0.1155 0.3328 0.072 Uiso 1 1 calc R . .
H23B H 0.4758 0.0516 0.3525 0.072 Uiso 1 1 calc R . .
C24 C 0.4665(8) 0.2012(5) 0.3782(3) 0.051(2) Uani 1 1 d . . .
H24 H 0.4454 0.1737 0.414 0.061 Uiso 1 1 calc R . .
C25 C 0.3000(9) 0.2404(6) 0.3535(3) 0.064(3) Uani 1 1 d . . .
H25A H 0.2011 0.1971 0.3627 0.077 Uiso 1 1 calc R . .
H25B H 0.2754 0.3092 0.3655 0.077 Uiso 1 1 calc R . .
C26 C 0.5362(9) 0.1528(6) 0.2401(3) 0.061(2) Uani 1 1 d . . .
H26A H 0.5853 0.087 0.2307 0.074 Uiso 1 1 calc R . .
H26B H 0.4675 0.1768 0.21 0.074 Uiso 1 1 calc R . .
C27 C 0.1784(10) 0.2598(5) 0.2656(3) 0.066(3) Uani 1 1 d . . .
H27A H 0.0747 0.2303 0.2821 0.079 Uiso 1 1 calc R . .
H27B H 0.1925 0.2297 0.2305 0.079 Uiso 1 1 calc R . .
C31 C 0.1566(9) 0.3696(6) 0.2607(3) 0.056(2) Uani 1 1 d . . .
C34 C 0.0040(10) 0.4971(5) 0.2152(3) 0.066(3) Uani 1 1 d . . .
H34A H -0.0259 0.5295 0.2483 0.099 Uiso 1 1 calc R . .
H34B H -0.0908 0.5055 0.1903 0.099 Uiso 1 1 calc R . .
H34C H 0.1088 0.5276 0.2009 0.099 Uiso 1 1 calc R . .
O7 O 0.7694(7) 0.1748(4) 0.4254(2) 0.0691(17) Uani 1 1 d . . .
O10 O 0.9094(6) 0.6111(4) 0.3392(2) 0.0701(18) Uani 1 1 d . . .
O32 O 0.2304(6) 0.4334(4) 0.2857(2) 0.0657(17) Uani 1 1 d . . .
O33 O 0.0338(6) 0.3909(4) 0.2241(2) 0.0653(17) Uani 1 1 d . . .
O35 O 0.2092(7) 0.3628(4) 0.4653(2) 0.0807(19) Uani 1 1 d . . .
N1 N 0.5992(7) 0.2802(4) 0.3789(2) 0.0523(19) Uani 1 1 d . . .
N3 N 0.8807(8) 0.3288(5) 0.4079(2) 0.058(2) Uani 1 1 d . . .
N8 N 0.9959(8) 0.4830(4) 0.3923(2) 0.0553(19) Uani 1 1 d . . .
H8 H 1.0797 0.463 0.413 0.066 Uiso 1 1 calc R . .
N21 N 0.3309(7) 0.2386(4) 0.2977(2) 0.0524(18) Uani 1 1 d . . .
N28 N 0.6819(8) 0.2255(4) 0.2502(2) 0.061(2) Uani 1 1 d . . .
N29 N 0.6428(8) 0.3110(5) 0.2378(2) 0.059(2) Uani 1 1 d . . .
N30 N 0.6197(8) 0.3946(5) 0.2268(3) 0.069(2) Uani 1 1 d . . .
C36 C 0.6463(16) 0.4240(9) 0.5088(5) 0.025(3) Uiso 0.460(6) 1 d P A 1
H36A H 0.5858 0.4778 0.5271 0.037 Uiso 0.460(6) 1 calc PR A 1
H36B H 0.6118 0.4238 0.4719 0.037 Uiso 0.460(6) 1 calc PR A 1
H36C H 0.771 0.4348 0.5112 0.037 Uiso 0.460(6) 1 calc PR A 1
O37 O 0.605(2) 0.3348(12) 0.5309(7) 0.135(6) Uiso 0.460(6) 1 d P A 1
H37 H 0.5902 0.3425 0.5632 0.202 Uiso 0.460(6) 1 calc PR A 1
C36B C 0.593(2) 0.4865(11) 0.5426(6) 0.069(5) Uiso 0.540(6) 1 d P A 2
H36D H 0.4904 0.5094 0.524 0.104 Uiso 0.540(6) 1 calc PR A 2
H36E H 0.6502 0.4339 0.5223 0.104 Uiso 0.540(6) 1 calc PR A 2
H36F H 0.6731 0.5427 0.5472 0.104 Uiso 0.540(6) 1 calc PR A 2
O37B O 0.5530(16) 0.4545(9) 0.5843(5) 0.100(4) Uiso 0.540(6) 1 d P A 2
H37B H 0.6413 0.4347 0.6002 0.151 Uiso 0.540(6) 1 calc PR A 2
H35A H 0.217 0.369 0.5152 0.1 Uiso 1 1 d . . .
H35B H 0.0779 0.3082 0.4662 0.1 Uiso 1 1 d . . .

loop_
_atom_site_aniso_label
_atom_site_aniso_U_11
_atom_site_aniso_U_22
_atom_site_aniso_U_33
_atom_site_aniso_U_23
_atom_site_aniso_U_13
_atom_site_aniso_U_12
C2 0.061(5) 0.070(5) 0.056(5) 0.011(4) 0.008(4) -0.006(5)
C4 0.056(5) 0.055(5) 0.044(4) 0.000(4) 0.002(4) -0.003(4)
C5 0.041(4) 0.052(5) 0.069(5) 0.001(4) -0.009(4) -0.002(4)
C6 0.049(4) 0.061(5) 0.044(4) -0.011(4) -0.002(3) -0.002(4)
C9 0.055(5) 0.066(6) 0.074(6) 0.005(5) 0.009(4) 0.012(5)
C11 0.041(4) 0.055(5) 0.043(4) -0.001(4) -0.006(3) -0.001(4)
C12 0.054(5) 0.051(5) 0.082(6) 0.005(4) 0.005(4) 0.015(4)
C13 0.044(4) 0.075(5) 0.041(4) 0.005(4) 0.003(4) 0.004(4)
C14 0.038(4) 0.065(5) 0.048(4) 0.001(4) 0.004(3) -0.017(4)
C15 0.046(4) 0.074(5) 0.044(4) -0.004(4) -0.006(4) 0.008(4)
C16 0.042(4) 0.071(5) 0.047(4) 0.008(4) -0.003(4) 0.004(4)
C17 0.036(4) 0.078(6) 0.066(5) -0.010(4) 0.006(4) 0.014(4)
C18 0.064(5) 0.088(6) 0.051(5) -0.004(4) 0.011(4) -0.015(5)
C19 0.057(5) 0.080(6) 0.065(5) 0.010(4) 0.001(4) -0.027(5)
C20 0.068(5) 0.082(6) 0.049(5) 0.011(4) 0.005(4) -0.006(5)
C22 0.054(5) 0.049(5) 0.082(6) 0.008(4) -0.013(4) -0.007(4)
C23 0.060(5) 0.058(5) 0.061(5) 0.001(4) -0.004(4) -0.002(4)
C24 0.034(4) 0.065(5) 0.053(4) 0.000(4) 0.005(3) -0.016(4)
C25 0.055(5) 0.060(5) 0.077(6) 0.008(4) 0.007(4) -0.001(5)
C26 0.061(5) 0.061(5) 0.062(5) 0.008(4) -0.006(4) 0.007(5)
C27 0.058(5) 0.053(5) 0.088(6) 0.000(5) -0.007(5) -0.003(4)
C31 0.054(4) 0.051(5) 0.061(5) 0.001(4) 0.000(4) -0.003(4)
C34 0.069(5) 0.045(5) 0.084(6) 0.014(5) -0.007(5) -0.002(4)
O7 0.074(4) 0.074(4) 0.059(3) 0.015(3) -0.004(3) -0.012(3)
O10 0.063(3) 0.071(4) 0.076(4) 0.018(3) -0.014(3) -0.008(3)
O32 0.067(3) 0.051(3) 0.079(4) -0.007(3) -0.016(3) -0.006(3)
O33 0.067(3) 0.069(4) 0.061(3) -0.002(3) -0.004(3) 0.002(3)
O35 0.090(4) 0.084(4) 0.067(4) 0.017(3) -0.001(3) -0.003(4)
N1 0.041(3) 0.057(4) 0.060(4) -0.004(3) -0.007(3) 0.005(3)
N3 0.061(4) 0.058(4) 0.056(4) 0.011(3) -0.003(3) -0.003(4)
N8 0.061(4) 0.047(4) 0.058(4) 0.002(3) -0.011(3) 0.001(3)
N21 0.050(4) 0.061(4) 0.046(4) 0.005(3) -0.001(3) 0.003(3)
N28 0.056(4) 0.056(4) 0.072(5) 0.002(3) -0.001(4) 0.018(4)
N29 0.051(4) 0.079(5) 0.048(4) -0.008(4) -0.011(3) 0.011(4)
N30 0.058(4) 0.063(5) 0.086(5) 0.010(4) -0.004(4) 0.000(4)

loop_
_atom_type_symbol
_atom_type_description
_atom_type_scat_dispersion_real
_atom_type_scat_dispersion_imag
_atom_type_scat_source
C C 0.0033 0.0016 'International Tables Vol C Tables 4.2.6.8 and 6.1.1.4'
H H 0 0 'International Tables Vol C Tables 4.2.6.8 and 6.1.1.4'
O O 0.0106 0.006 'International Tables Vol C Tables 4.2.6.8 and 6.1.1.4'
N N 0.0061 0.0033 'International Tables Vol C Tables 4.2.6.8 and 6.1.1.4'

loop_
_geom_angle_atom_site_label_1
_geom_angle_atom_site_label_2
_geom_angle_atom_site_label_3
_geom_angle
_geom_angle_site_symmetry_1
_geom_angle_site_symmetry_3
_geom_angle_publ_flag
O7 C2 N1 119.6(7) . . ?
O7 C2 N3 119.4(7) . . ?
N1 C2 N3 121.0(7) . . ?
N3 C4 C5 124.2(7) . . ?
N3 C4 N8 112.9(6) . . ?
C5 C4 N8 122.9(6) . . ?
C6 C5 C4 117.2(7) . . ?
C6 C5 H5 121.4 . . ?
C4 C5 H5 121.4 . . ?
C5 C6 N1 121.1(6) . . ?
C5 C6 H6 119.5 . . ?
N1 C6 H6 119.5 . . ?
O10 C9 N8 121.8(7) . . ?
O10 C9 C11 124.1(7) . . ?
N8 C9 C11 113.9(6) . . ?
C12 C11 C16 119.2(6) . . ?
C12 C11 C9 126.3(7) . . ?
C16 C11 C9 114.4(6) . . ?
C11 C12 C13 120.6(7) . . ?
C11 C12 H12 119.7 . . ?
C13 C12 H12 119.7 . . ?
C14 C13 C12 119.2(7) . . ?
C14 C13 H13 120.4 . . ?
C12 C13 H13 120.4 . . ?
C13 C14 C15 119.9(7) . . ?
C13 C14 C17 119.0(6) . . ?
C15 C14 C17 121.1(7) . . ?
C16 C15 C14 121.7(7) . . ?
C16 C15 H15 119.2 . . ?
C14 C15 H15 119.2 . . ?
C15 C16 C11 119.2(7) . . ?
C15 C16 H16 120.4 . . ?
C11 C16 H16 120.4 . . ?
C19 C17 C14 114.0(6) . . ?
C19 C17 C20 108.3(6) . . ?
C14 C17 C20 107.5(6) . . ?
C19 C17 C18 108.3(6) . . ?
C14 C17 C18 110.5(6) . . ?
C20 C17 C18 108.1(6) . . ?
C17 C18 H18A 109.5 . . ?
C17 C18 H18B 109.5 . . ?
H18A C18 H18B 109.5 . . ?
C17 C18 H18C 109.5 . . ?
H18A C18 H18C 109.5 . . ?
H18B C18 H18C 109.5 . . ?
C17 C19 H19A 109.5 . . ?
C17 C19 H19B 109.5 . . ?
H19A C19 H19B 109.5 . . ?
C17 C19 H19C 109.5 . . ?
H19A C19 H19C 109.5 . . ?
H19B C19 H19C 109.5 . . ?
C17 C20 H20A 109.5 . . ?
C17 C20 H20B 109.5 . . ?
H20A C20 H20B 109.5 . . ?
C17 C20 H20C 109.5 . . ?
H20A C20 H20C 109.5 . . ?
H20B C20 H20C 109.5 . . ?
N21 C22 C26 108.2(6) . . ?
N21 C22 C23 103.7(6) . . ?
C26 C22 C23 114.2(6) . . ?
N21 C22 H22 110.2 . . ?
C26 C22 H22 110.2 . . ?
C23 C22 H22 110.2 . . ?
C22 C23 C24 107.6(6) . . ?
C22 C23 H23A 110.2 . . ?
C24 C23 H23A 110.2 . . ?
C22 C23 H23B 110.2 . . ?
C24 C23 H23B 110.2 . . ?
H23A C23 H23B 108.5 . . ?
N1 C24 C25 110.3(6) . . ?
N1 C24 C23 111.5(6) . . ?
C25 C24 C23 100.0(6) . . ?
N1 C24 H24 111.5 . . ?
C25 C24 H24 111.5 . . ?
C23 C24 H24 111.5 . . ?
N21 C25 C24 105.2(6) . . ?
N21 C25 H25A 110.7 . . ?
C24 C25 H25A 110.7 . . ?
N21 C25 H25B 110.7 . . ?
C24 C25 H25B 110.7 . . ?
H25A C25 H25B 108.8 . . ?
N28 C26 C22 112.8(6) . . ?
N28 C26 H26A 109 . . ?
C22 C26 H26A 109 . . ?
N28 C26 H26B 109 . . ?
C22 C26 H26B 109 . . ?
H26A C26 H26B 107.8 . . ?
N21 C27 C31 109.3(6) . . ?
N21 C27 H27A 109.8 . . ?
C31 C27 H27A 109.8 . . ?
N21 C27 H27B 109.8 . . ?
C31 C27 H27B 109.8 . . ?
H27A C27 H27B 108.3 . . ?
O32 C31 O33 123.0(7) . . ?
O32 C31 C27 126.8(7) . . ?
O33 C31 C27 110.1(6) . . ?
O33 C34 H34A 109.5 . . ?
O33 C34 H34B 109.5 . . ?
H34A C34 H34B 109.5 . . ?
O33 C34 H34C 109.5 . . ?
H34A C34 H34C 109.5 . . ?
H34B C34 H34C 109.5 . . ?
C31 O33 C34 114.9(6) . . ?
H35A O35 H35B 93.3(4) . . ?
C2 N1 C6 118.8(6) . . ?
C2 N1 C24 116.8(6) . . ?
C6 N1 C24 124.4(6) . . ?
C4 N3 C2 117.7(6) . . ?
C9 N8 C4 126.4(6) . . ?
C9 N8 H8 116.8 . . ?
C4 N8 H8 116.8 . . ?
C25 N21 C27 114.5(6) . . ?
C25 N21 C22 105.3(6) . . ?
C27 N21 C22 115.5(6) . . ?
N29 N28 C26 111.8(6) . . ?
N30 N29 N28 174.3(7) . . ?
O37B C36B H36D 109.5 . . ?
O37B C36B H36E 109.5 . . ?
H36D C36B H36E 109.5 . . ?
O37B C36B H36F 109.5 . . ?
H36D C36B H36F 109.5 . . ?
H36E C36B H36F 109.5 . . ?
C36B O37B H37B 109.5 . . ?

loop_
_geom_bond_atom_site_label_1
_geom_bond_atom_site_label_2
_geom_bond_distance
_geom_bond_site_symmetry_2
_geom_bond_publ_flag
C2 O7 1.256(8) . ?
C2 N1 1.369(9) . ?
C2 N3 1.384(9) . ?
C4 N3 1.320(9) . ?
C4 C5 1.373(9) . ?
C4 N8 1.422(9) . ?
C5 C6 1.364(9) . ?
C5 H5 0.95 . ?
C6 N1 1.370(9) . ?
C6 H6 0.95 . ?
C9 O10 1.207(9) . ?
C9 N8 1.410(9) . ?
C9 C11 1.521(10) . ?
C11 C12 1.399(9) . ?
C11 C16 1.394(10) . ?
C12 C13 1.400(10) . ?
C12 H12 0.95 . ?
C13 C14 1.379(10) . ?
C13 H13 0.95 . ?
C14 C15 1.381(9) . ?
C14 C17 1.533(10) . ?
C15 C16 1.379(10) . ?
C15 H15 0.95 . ?
C16 H16 0.95 . ?
C17 C19 1.529(10) . ?
C17 C20 1.541(10) . ?
C17 C18 1.550(10) . ?
C18 H18A 0.98 . ?
C18 H18B 0.98 . ?
C18 H18C 0.98 . ?
C19 H19A 0.98 . ?
C19 H19B 0.98 . ?
C19 H19C 0.98 . ?
C20 H20A 0.98 . ?
C20 H20B 0.98 . ?
C20 H20C 0.98 . ?
C22 N21 1.503(9) . ?
C22 C26 1.526(10) . ?
C22 C23 1.540(10) . ?
C22 H22 1 . ?
C23 C24 1.553(10) . ?
C23 H23A 0.99 . ?
C23 H23B 0.99 . ?
C24 N1 1.477(9) . ?
C24 C25 1.531(10) . ?
C24 H24 1 . ?
C25 N21 1.449(9) . ?
C25 H25A 0.99 . ?
C25 H25B 0.99 . ?
C26 N28 1.514(9) . ?
C26 H26A 0.99 . ?
C26 H26B 0.99 . ?
C27 N21 1.468(9) . ?
C27 C31 1.486(10) . ?
C27 H27A 0.99 . ?
C27 H27B 0.99 . ?
C31 O32 1.211(8) . ?
C31 O33 1.365(8) . ?
C34 O33 1.459(8) . ?
C34 H34A 0.98 . ?
C34 H34B 0.98 . ?
C34 H34C 0.98 . ?
O35 H35A 1.282(5) . ?
O35 H35B 1.254(6) . ?
N8 H8 0.88 . ?
N28 N29 1.228(8) . ?
N29 N30 1.168(8) . ?
C36 O37 1.361(19) . ?
C36 H36A 0.98 . ?
C36 H36B 0.98 . ?
C36 H36C 0.98 . ?
O37 H37 0.84 . ?
C36B O37B 1.193(18) . ?
C36B H36D 0.98 . ?
C36B H36E 0.98 . ?
C36B H36F 0.98 . ?
O37B H37B 0.84 . ?

loop_
_geom_torsion_atom_site_label_1
_geom_torsion_atom_site_label_2
_geom_torsion_atom_site_label_3
_geom_torsion_atom_site_label_4
_geom_torsion
_geom_torsion_site_symmetry_1
_geom_torsion_site_symmetry_2
_geom_torsion_site_symmetry_3
_geom_torsion_site_symmetry_4
_geom_torsion_publ_flag
N3 C4 C5 C6 1.2(11) . . . . ?
N8 C4 C5 C6 -177.8(6) . . . . ?
C4 C5 C6 N1 1.9(10) . . . . ?
O10 C9 C11 C12 -159.1(8) . . . . ?
N8 C9 C11 C12 16.7(10) . . . . ?
O10 C9 C11 C16 20.3(11) . . . . ?
N8 C9 C11 C16 -163.9(6) . . . . ?
C16 C11 C12 C13 2.0(10) . . . . ?
C9 C11 C12 C13 -178.5(7) . . . . ?
C11 C12 C13 C14 -0.6(11) . . . . ?
C12 C13 C14 C15 1.3(10) . . . . ?
C12 C13 C14 C17 179.0(6) . . . . ?
C13 C14 C15 C16 -3.6(10) . . . . ?
C17 C14 C15 C16 178.8(6) . . . . ?
C14 C15 C16 C11 5.0(10) . . . . ?
C12 C11 C16 C15 -4.2(10) . . . . ?
C9 C11 C16 C15 176.3(6) . . . . ?
C13 C14 C17 C19 -8.9(9) . . . . ?
C15 C14 C17 C19 168.7(6) . . . . ?
C13 C14 C17 C20 111.1(7) . . . . ?
C15 C14 C17 C20 -71.2(8) . . . . ?
C13 C14 C17 C18 -131.2(7) . . . . ?
C15 C14 C17 C18 46.5(9) . . . . ?
N21 C22 C23 C24 3.5(7) . . . . ?
C26 C22 C23 C24 121.1(7) . . . . ?
C22 C23 C24 N1 -95.8(7) . . . . ?
C22 C23 C24 C25 20.8(7) . . . . ?
N1 C24 C25 N21 78.4(7) . . . . ?
C23 C24 C25 N21 -39.1(7) . . . . ?
N21 C22 C26 N28 64.2(7) . . . . ?
C23 C22 C26 N28 -50.7(8) . . . . ?
N21 C27 C31 O32 -12.2(11) . . . . ?
N21 C27 C31 O33 169.9(6) . . . . ?
O32 C31 O33 C34 3.2(10) . . . . ?
C27 C31 O33 C34 -178.8(6) . . . . ?
O7 C2 N1 C6 -175.7(6) . . . . ?
N3 C2 N1 C6 3.8(10) . . . . ?
O7 C2 N1 C24 1.1(10) . . . . ?
N3 C2 N1 C24 -179.3(6) . . . . ?
C5 C6 N1 C2 -4.3(10) . . . . ?
C5 C6 N1 C24 179.1(6) . . . . ?
C25 C24 N1 C2 173.6(6) . . . . ?
C23 C24 N1 C2 -76.2(8) . . . . ?
C25 C24 N1 C6 -9.8(9) . . . . ?
C23 C24 N1 C6 100.4(7) . . . . ?
C5 C4 N3 C2 -1.7(11) . . . . ?
N8 C4 N3 C2 177.5(6) . . . . ?
O7 C2 N3 C4 178.6(7) . . . . ?
N1 C2 N3 C4 -0.9(10) . . . . ?
O10 C9 N8 C4 -3.5(12) . . . . ?
C11 C9 N8 C4 -179.4(6) . . . . ?
N3 C4 N8 C9 175.9(7) . . . . ?
C5 C4 N8 C9 -5.0(11) . . . . ?
C24 C25 N21 C27 171.6(6) . . . . ?
C24 C25 N21 C22 43.6(7) . . . . ?
C31 C27 N21 C25 84.1(8) . . . . ?
C31 C27 N21 C22 -153.3(6) . . . . ?
C26 C22 N21 C25 -150.2(6) . . . . ?
C23 C22 N21 C25 -28.5(7) . . . . ?
C26 C22 N21 C27 82.5(7) . . . . ?
C23 C22 N21 C27 -155.9(6) . . . . ?
C22 C26 N28 N29 -91.0(7) . . . . ?
C26 N28 N29 N30 -173(7) . . . . ?
